data_4108872
loop_
_publ_author_name
'Chun-Long Chen'
'Alicia M. Beatty'

_publ_section_title
;
 Guest Inclusion and Structural Dynamics in 2-D Hydrogen-Bonded
 Metal-Organic Frameworks
;
_journal_name_full 'Journal of the American Chemical Society'
_journal_page_first 17222
_journal_page_last 17223
_journal_paper_doi 10.1021/ja806180z
_journal_volume 130
_journal_year 2008
_chemical_formula_sum 'C32 H38 Cl2 Cu N4 O13'
_chemical_formula_weight 821.10
_chemical_name_systematic
; 
 ? 
;
_space_group_IT_number 2
_symmetry_cell_setting triclinic
_symmetry_space_group_name_Hall '-P 1'
_symmetry_space_group_name_H-M 'P -1'
_atom_sites_solution_hydrogens geom
_atom_sites_solution_primary direct
_atom_sites_solution_secondary difmap
_audit_creation_method SHELXL-97
_cell_angle_alpha 93.123(4)
_cell_angle_beta 101.632(4)
_cell_angle_gamma 103.734(3)
_cell_formula_units_Z 1
_cell_length_a 6.1880(12)
_cell_length_b 10.503(2)
_cell_length_c 14.439(3)
_cell_measurement_temperature 233(2)
_cell_volume 887.7(3)
_computing_cell_refinement 'Bruker XSCANS'
_computing_data_collection 'Bruker XSCANS'
_computing_data_reduction 'Bruker SHELXTL'
_computing_molecular_graphics 'Bruker SHELXTL'
_computing_publication_material 'Bruker SHELXTL'
_computing_structure_refinement 'SHELXL-97 (Sheldrick, 1997)'
_computing_structure_solution 'SHELXS-97 (Sheldrick, 1990)'
_diffrn_ambient_temperature 233(2)
_diffrn_measured_fraction_theta_full 0.996
_diffrn_measured_fraction_theta_max 0.996
_diffrn_measurement_device_type 'Bruker P4'
_diffrn_measurement_method '\w scans'
_diffrn_radiation_monochromator graphite
_diffrn_radiation_source 'fine-focus sealed tube'
_diffrn_radiation_type MoK\a
_diffrn_radiation_wavelength 0.71073
_diffrn_reflns_av_R_equivalents 0.0399
_diffrn_reflns_av_sigmaI/netI 0.0666
_diffrn_reflns_limit_h_max 7
_diffrn_reflns_limit_h_min -7
_diffrn_reflns_limit_k_max 12
_diffrn_reflns_limit_k_min -12
_diffrn_reflns_limit_l_max 17
_diffrn_reflns_limit_l_min -17
_diffrn_reflns_number 6618
_diffrn_reflns_theta_full 25.01
_diffrn_reflns_theta_max 25.01
_diffrn_reflns_theta_min 1.45
_exptl_absorpt_coefficient_mu 0.837
_exptl_absorpt_correction_T_max 0.9673
_exptl_absorpt_correction_T_min 0.8505
_exptl_absorpt_correction_type none
_exptl_crystal_colour blue
_exptl_crystal_density_diffrn 1.536
_exptl_crystal_description needle
_exptl_crystal_F_000 425
_exptl_crystal_size_max 0.20
_exptl_crystal_size_mid 0.08
_exptl_crystal_size_min 0.04
_refine_diff_density_max 0.731
_refine_diff_density_min -0.579
_refine_diff_density_rms 0.084
_refine_ls_extinction_method none
_refine_ls_goodness_of_fit_ref 1.023
_refine_ls_hydrogen_treatment mixed
_refine_ls_matrix_type full
_refine_ls_number_parameters 246
_refine_ls_number_reflns 3120
_refine_ls_number_restraints 0
_refine_ls_restrained_S_all 1.023
_refine_ls_R_factor_all 0.0837
_refine_ls_R_factor_gt 0.0517
_refine_ls_shift/su_max 0.002
_refine_ls_shift/su_mean 0.000
_refine_ls_structure_factor_coef Fsqd
_refine_ls_weighting_details 'calc w=1/[\s^2^(Fo^2^)+(0.0861P)^2^+0.3553P] where P=(Fo^2^+2Fc^2^)/3'
_refine_ls_weighting_scheme calc
_refine_ls_wR_factor_gt 0.1341
_refine_ls_wR_factor_ref 0.1528
_reflns_number_gt 2239
_reflns_number_total 3120
_reflns_threshold_expression >2sigma(I)
_cod_data_source_file ja806180z_si_001_4.cif
_cod_data_source_block compound4
_cod_database_code 4108872

loop_
_symmetry_equiv_pos_as_xyz
'x, y, z'
'-x, -y, -z'

loop_
_atom_site_label
_atom_site_type_symbol
_atom_site_fract_x
_atom_site_fract_y
_atom_site_fract_z
_atom_site_U_iso_or_equiv
_atom_site_adp_type
_atom_site_occupancy
_atom_site_symmetry_multiplicity
_atom_site_calc_flag
_atom_site_refinement_flags
Cu1 Cu -2.0000 -1.0000 0.0000 0.0265(2) Uani 1 2 d S
Cl1 Cl -0.0181(3) -0.31126(14) -0.37008(11) 0.0631(4) Uani 1 1 d .
O1 O -1.7582(5) -0.9920(2) -0.0699(2) 0.0275(7) Uani 1 1 d .
O2 O -1.6022(5) -1.1235(3) -0.1477(2) 0.0344(8) Uani 1 1 d .
O3 O -1.9670(5) -1.6133(3) -0.1710(2) 0.0407(8) Uani 1 1 d .
O4 O -2.2989(5) -1.6798(3) -0.1271(2) 0.0333(7) Uani 1 1 d .
O5 O -1.2090(7) -0.9471(4) -0.3317(3) 0.0744(13) Uani 1 1 d .
H5B H -1.2274 -0.9395 -0.2765 0.112 Uiso 1 1 calc R
O1W O -2.2258(5) -0.9282(3) -0.1441(3) 0.0351(8) Uani 1 1 d .
H1WB H -2.343(9) -0.975(5) -0.144(4) 0.050 Uiso 1 1 d .
H1WA H -2.258(9) -0.861(5) -0.139(4) 0.050 Uiso 1 1 d .
O2W O -1.626(2) -1.0425(12) -0.4678(9) 0.107(4) Uiso 0.50 1 d P
H2W H -1.568(9) -0.976(5) -0.516(4) 0.050 Uiso 1 1 d .
N1 N -2.0912(5) -1.1900(3) -0.0510(2) 0.0242(8) Uani 1 1 d .
N2 N -0.7529(6) -0.7998(3) -0.2099(2) 0.0272(8) Uani 1 1 d .
H2B H -0.7266 -0.8603 -0.1703 0.041 Uiso 1 1 calc R
H2C H -0.8737 -0.7718 -0.1997 0.041 Uiso 1 1 calc R
H2D H -0.6292 -0.7309 -0.1993 0.041 Uiso 1 1 calc R
C1 C -1.9324(7) -1.2216(4) -0.0918(3) 0.0238(9) Uani 1 1 d .
C2 C -1.9399(7) -1.3495(4) -0.1221(3) 0.0230(9) Uani 1 1 d .
H2A H -1.8242 -1.3682 -0.1497 0.028 Uiso 1 1 calc R
C3 C -2.1219(7) -1.4508(4) -0.1112(3) 0.0228(9) Uani 1 1 d .
C4 C -2.2890(7) -1.4169(4) -0.0713(3) 0.0262(9) Uani 1 1 d .
H4A H -2.4157 -1.4826 -0.0643 0.031 Uiso 1 1 calc R
C5 C -2.2690(7) -1.2856(4) -0.0416(3) 0.0266(9) Uani 1 1 d .
H5A H -2.3829 -1.2636 -0.0143 0.032 Uiso 1 1 calc R
C6 C -1.7467(7) -1.1051(4) -0.1047(3) 0.0252(9) Uani 1 1 d .
C7 C -2.1298(7) -1.5930(4) -0.1393(3) 0.0267(9) Uani 1 1 d .
C8 C -1.0009(10) -0.9786(5) -0.3308(4) 0.0555(15) Uani 1 1 d .
H8A H -1.0088 -1.0249 -0.3926 0.067 Uiso 1 1 calc R
H8B H -0.9767 -1.0387 -0.2823 0.067 Uiso 1 1 calc R
C9 C -0.8016(8) -0.8600(4) -0.3105(3) 0.0360(11) Uani 1 1 d .
H9A H -0.6659 -0.8886 -0.3205 0.043 Uiso 1 1 calc R
C10 C -0.8397(9) -0.7566(5) -0.3780(4) 0.0510(14) Uani 1 1 d .
H10A H -0.8918 -0.8004 -0.4431 0.061 Uiso 1 1 calc R
H10B H -0.9625 -0.7203 -0.3633 0.061 Uiso 1 1 calc R
C11 C -0.6337(8) -0.6439(5) -0.3742(3) 0.0419(12) Uani 1 1 d .
C12 C -0.6086(9) -0.5225(5) -0.3257(4) 0.0475(13) Uani 1 1 d .
H12A H -0.7202 -0.5096 -0.2932 0.057 Uiso 1 1 calc R
C13 C -0.4204(10) -0.4194(5) -0.3245(4) 0.0489(13) Uani 1 1 d .
H13A H -0.4050 -0.3365 -0.2922 0.059 Uiso 1 1 calc R
C14 C -0.2560(9) -0.4397(5) -0.3712(4) 0.0460(13) Uani 1 1 d .
C15 C -0.2766(9) -0.5575(5) -0.4200(4) 0.0486(13) Uani 1 1 d .
H15A H -0.1652 -0.5690 -0.4530 0.058 Uiso 1 1 calc R
C16 C -0.4644(9) -0.6609(5) -0.4205(4) 0.0457(13) Uani 1 1 d .
H16A H -0.4773 -0.7436 -0.4525 0.055 Uiso 1 1 calc R

loop_
_atom_site_aniso_label
_atom_site_aniso_U_11
_atom_site_aniso_U_22
_atom_site_aniso_U_33
_atom_site_aniso_U_23
_atom_site_aniso_U_13
_atom_site_aniso_U_12
Cu1 0.0280(4) 0.0142(4) 0.0374(5) 0.0003(3) 0.0118(3) 0.0024(3)
Cl1 0.0655(10) 0.0535(9) 0.0610(10) 0.0171(7) 0.0078(8) 0.0000(7)
O1 0.0304(15) 0.0140(14) 0.0391(18) 0.0038(12) 0.0129(13) 0.0031(12)
O2 0.0304(16) 0.0224(15) 0.052(2) -0.0016(14) 0.0198(15) 0.0012(13)
O3 0.0430(19) 0.0241(16) 0.062(2) -0.0003(15) 0.0277(17) 0.0108(14)
O4 0.0310(16) 0.0173(15) 0.048(2) 0.0034(13) 0.0070(14) 0.0012(13)
O5 0.062(3) 0.084(3) 0.065(3) 0.004(2) 0.006(2) 0.004(2)
O1W 0.0293(17) 0.0217(17) 0.054(2) 0.0039(15) 0.0121(16) 0.0034(14)
N1 0.0244(18) 0.0196(17) 0.029(2) 0.0045(14) 0.0085(15) 0.0047(14)
N2 0.0285(19) 0.0205(17) 0.033(2) 0.0049(15) 0.0053(16) 0.0073(15)
C1 0.022(2) 0.020(2) 0.029(2) 0.0047(17) 0.0066(17) 0.0049(16)
C2 0.023(2) 0.018(2) 0.028(2) 0.0005(16) 0.0065(17) 0.0052(16)
C3 0.026(2) 0.0155(19) 0.026(2) 0.0027(16) 0.0045(17) 0.0034(16)
C4 0.026(2) 0.016(2) 0.035(2) 0.0032(17) 0.0099(19) -0.0004(16)
C5 0.024(2) 0.021(2) 0.036(3) 0.0032(18) 0.0119(19) 0.0043(17)
C6 0.021(2) 0.019(2) 0.034(2) 0.0059(17) 0.0050(18) 0.0011(16)
C7 0.031(2) 0.018(2) 0.027(2) 0.0023(17) 0.0032(19) 0.0031(18)
C8 0.061(4) 0.051(3) 0.051(4) 0.000(3) 0.005(3) 0.014(3)
C9 0.046(3) 0.033(2) 0.030(3) 0.003(2) 0.007(2) 0.014(2)
C10 0.050(3) 0.060(3) 0.040(3) 0.016(3) 0.001(2) 0.010(3)
C11 0.047(3) 0.045(3) 0.034(3) 0.021(2) 0.004(2) 0.015(2)
C12 0.056(3) 0.056(3) 0.036(3) 0.014(2) 0.013(3) 0.022(3)
C13 0.071(4) 0.044(3) 0.033(3) 0.008(2) 0.004(3) 0.022(3)
C14 0.051(3) 0.051(3) 0.032(3) 0.019(2) 0.000(2) 0.009(3)
C15 0.055(3) 0.048(3) 0.049(3) 0.014(3) 0.015(3) 0.021(3)
C16 0.060(3) 0.042(3) 0.040(3) 0.012(2) 0.015(3) 0.018(3)

loop_
_atom_type_symbol
_atom_type_description
_atom_type_scat_dispersion_real
_atom_type_scat_dispersion_imag
_atom_type_scat_source
C C 0.0033 0.0016 'International Tables Vol C Tables 4.2.6.8 and 6.1.1.4'
H H 0.0000 0.0000 'International Tables Vol C Tables 4.2.6.8 and 6.1.1.4'
N N 0.0061 0.0033 'International Tables Vol C Tables 4.2.6.8 and 6.1.1.4'
O O 0.0106 0.0060 'International Tables Vol C Tables 4.2.6.8 and 6.1.1.4'
Cu Cu 0.3201 1.2651 'International Tables Vol C Tables 4.2.6.8 and 6.1.1.4'
Cl Cl 0.1484 0.1585 'International Tables Vol C Tables 4.2.6.8 and 6.1.1.4'

loop_
_geom_angle_atom_site_label_1
_geom_angle_atom_site_label_2
_geom_angle_atom_site_label_3
_geom_angle
_geom_angle_site_symmetry_1
_geom_angle_site_symmetry_3
O1 Cu1 O1 180.000(1) . 2_135
O1 Cu1 N1 83.34(12) . .
O1 Cu1 N1 96.66(12) 2_135 .
O1 Cu1 N1 96.66(12) . 2_135
O1 Cu1 N1 83.34(12) 2_135 2_135
N1 Cu1 N1 180.0 . 2_135
C6 O1 Cu1 114.4(2) . .
C8 O5 H5B 109.5 . .
H1WB O1W H1WA 99(5) . .
C5 N1 C1 119.0(3) . .
C5 N1 Cu1 129.4(3) . .
C1 N1 Cu1 111.2(3) . .
C9 N2 H2B 109.5 . .
C9 N2 H2C 109.5 . .
H2B N2 H2C 109.5 . .
C9 N2 H2D 109.5 . .
H2B N2 H2D 109.5 . .
H2C N2 H2D 109.5 . .
N1 C1 C2 122.8(4) . .
N1 C1 C6 114.7(3) . .
C2 C1 C6 122.5(4) . .
C1 C2 C3 119.0(4) . .
C1 C2 H2A 120.5 . .
C3 C2 H2A 120.5 . .
C4 C3 C2 117.9(3) . .
C4 C3 C7 121.7(4) . .
C2 C3 C7 120.4(4) . .
C3 C4 C5 120.0(4) . .
C3 C4 H4A 120.0 . .
C5 C4 H4A 120.0 . .
N1 C5 C4 121.3(4) . .
N1 C5 H5A 119.3 . .
C4 C5 H5A 119.3 . .
O2 C6 O1 125.3(4) . .
O2 C6 C1 119.4(4) . .
O1 C6 C1 115.3(3) . .
O3 C7 O4 126.2(4) . .
O3 C7 C3 116.7(4) . .
O4 C7 C3 117.1(4) . .
O5 C8 C9 113.0(5) . .
O5 C8 H8A 109.0 . .
C9 C8 H8A 109.0 . .
O5 C8 H8B 109.0 . .
C9 C8 H8B 109.0 . .
H8A C8 H8B 107.8 . .
N2 C9 C8 111.5(4) . .
N2 C9 C10 109.6(4) . .
C8 C9 C10 111.4(4) . .
N2 C9 H9A 108.1 . .
C8 C9 H9A 108.1 . .
C10 C9 H9A 108.1 . .
C11 C10 C9 115.3(4) . .
C11 C10 H10A 108.5 . .
C9 C10 H10A 108.5 . .
C11 C10 H10B 108.5 . .
C9 C10 H10B 108.5 . .
H10A C10 H10B 107.5 . .
C12 C11 C16 118.5(5) . .
C12 C11 C10 121.4(5) . .
C16 C11 C10 120.1(5) . .
C11 C12 C13 120.6(5) . .
C11 C12 H12A 119.7 . .
C13 C12 H12A 119.7 . .
C14 C13 C12 119.3(5) . .
C14 C13 H13A 120.3 . .
C12 C13 H13A 120.3 . .
C15 C14 C13 121.5(5) . .
C15 C14 Cl1 118.6(4) . .
C13 C14 Cl1 119.9(4) . .
C14 C15 C16 119.1(5) . .
C14 C15 H15A 120.5 . .
C16 C15 H15A 120.5 . .
C15 C16 C11 121.0(5) . .
C15 C16 H16A 119.5 . .
C11 C16 H16A 119.5 . .

loop_
_geom_bond_atom_site_label_1
_geom_bond_atom_site_label_2
_geom_bond_distance
_geom_bond_site_symmetry_2
Cu1 O1 1.955(3) .
Cu1 O1 1.955(3) 2_135
Cu1 N1 1.995(3) .
Cu1 N1 1.995(3) 2_135
Cl1 C14 1.741(5) .
O1 C6 1.287(5) .
O2 C6 1.231(5) .
O3 C7 1.244(5) .
O4 C7 1.264(5) .
O5 C8 1.401(7) .
O5 H5B 0.8300 .
O1W H1WB 0.77(5) .
O1W H1WA 0.78(5) .
O2W H2W 1.07(5) .
N1 C5 1.337(5) .
N1 C1 1.338(5) .
N2 C9 1.495(5) .
N2 H2B 0.9000 .
N2 H2C 0.9000 .
N2 H2D 0.9000 .
C1 C2 1.376(5) .
C1 C6 1.515(5) .
C2 C3 1.396(5) .
C2 H2A 0.9400 .
C3 C4 1.385(6) .
C3 C7 1.513(5) .
C4 C5 1.391(5) .
C4 H4A 0.9400 .
C5 H5A 0.9400 .
C8 C9 1.498(7) .
C8 H8A 0.9800 .
C8 H8B 0.9800 .
C9 C10 1.525(7) .
C9 H9A 0.9900 .
C10 C11 1.509(7) .
C10 H10A 0.9800 .
C10 H10B 0.9800 .
C11 C12 1.381(7) .
C11 C16 1.390(7) .
C12 C13 1.386(7) .
C12 H12A 0.9400 .
C13 C14 1.377(7) .
C13 H13A 0.9400 .
C14 C15 1.356(7) .
C15 C16 1.388(7) .
C15 H15A 0.9400 .
C16 H16A 0.9400 .

loop_
_geom_hbond_atom_site_label_D
_geom_hbond_atom_site_label_H
_geom_hbond_atom_site_label_A
_geom_hbond_distance_DH
_geom_hbond_distance_HA
_geom_hbond_distance_DA
_geom_hbond_angle_DHA
_geom_hbond_site_symmetry_A
N2 H2B O1 0.90 2.06 2.934(4) 162.4 1_655
N2 H2C O3 0.90 1.94 2.706(4) 142.1 1_665
N2 H2D O4 0.90 2.03 2.777(4) 139.9 1_765
O5 H5B O1W 0.83 1.91 2.731(6) 171.3 1_655
O1W H1WB O2 0.77(5) 1.94(5) 2.703(4) 167(6) 1_455
O1W H1WA O4 0.78(5) 1.98(6) 2.758(4) 173(5) 1_565
